data_7000491
loop_
_publ_author_name
'Allenbaugh, Rachel J.'
'Rheingold, Arnold L.'
'Doerrer, Linda H.'

_publ_section_title
;
 Tris(t-butyl)terpyridine-copper(II) complexes and ligand field effects
;
_journal_coden_ASTM DTARAF
_journal_issue 7
_journal_name_full 'Dalton Transactions'
_journal_page_first 1155
_journal_page_last 1163
_journal_paper_doi 10.1039/b809894h
_journal_year 2009
_chemical_formula_sum 'C31 H37 Au Cl2 Cu N6 S'
_chemical_formula_weight 857.13
_space_group_IT_number 14
_symmetry_cell_setting monoclinic
_symmetry_space_group_name_Hall '-P 2ybc'
_symmetry_space_group_name_H-M 'P 1 21/c 1'
_atom_sites_solution_hydrogens geom
_atom_sites_solution_primary direct
_atom_sites_solution_secondary difmap
_audit_creation_method SHELXL-97
_cell_angle_alpha 90.00
_cell_angle_beta 107.271(2)
_cell_angle_gamma 90.00
_cell_formula_units_Z 4
_cell_length_a 13.664(3)
_cell_length_b 21.058(5)
_cell_length_c 13.003(3)
_cell_measurement_reflns_used 7175
_cell_measurement_temperature 208(2)
_cell_measurement_theta_max 27.81
_cell_measurement_theta_min 2.54
_cell_volume 3572.7(14)
_computing_cell_refinement 'Bruker SMART'
_computing_data_collection 'Bruker SMART'
_computing_data_reduction 'Bruker SAINT'
_computing_molecular_graphics 'Bruker SHELXTL'
_computing_publication_material 'Bruker SHELXTL'
_computing_structure_refinement 'SHELXL-97 (Sheldrick, 1997)'
_computing_structure_solution 'SHELXS-97 (Sheldrick, 1990)'
_diffrn_ambient_temperature 208(2)
_diffrn_measured_fraction_theta_full 0.974
_diffrn_measured_fraction_theta_max 0.875
_diffrn_measurement_device_type 'CCD area detector'
_diffrn_measurement_method 'phi and omega scans'
_diffrn_radiation_monochromator graphite
_diffrn_radiation_source 'fine-focus sealed tube'
_diffrn_radiation_type MoK\a
_diffrn_radiation_wavelength 0.71073
_diffrn_reflns_av_R_equivalents 0.0529
_diffrn_reflns_av_sigmaI/netI 0.0691
_diffrn_reflns_limit_h_max 17
_diffrn_reflns_limit_h_min -17
_diffrn_reflns_limit_k_max 26
_diffrn_reflns_limit_k_min -26
_diffrn_reflns_limit_l_max 16
_diffrn_reflns_limit_l_min -16
_diffrn_reflns_number 20975
_diffrn_reflns_theta_full 25.00
_diffrn_reflns_theta_max 28.14
_diffrn_reflns_theta_min 1.84
_exptl_absorpt_coefficient_mu 4.934
_exptl_absorpt_correction_T_max 0.5451
_exptl_absorpt_correction_T_min 0.3966
_exptl_absorpt_correction_type multi-scan
_exptl_absorpt_process_details SADABS
_exptl_crystal_colour green
_exptl_crystal_density_diffrn 1.594
_exptl_crystal_density_method 'not measured'
_exptl_crystal_description plate
_exptl_crystal_F_000 1692
_exptl_crystal_size_max 0.23
_exptl_crystal_size_mid 0.23
_exptl_crystal_size_min 0.14
_platon_squeeze_details
;
SQUEEZE (PLATON, A.Spek) was used to treat diffuse solvent
contributions. Total electron count found = 182/unit cell. Calculated for
4 CH2Cl2 (the re'xtal solvent) = 168/unit cell. The formula and intensive
properties (density, F(000), etc.) reflect these contributions.
;
_refine_diff_density_max 0.882
_refine_diff_density_min -2.564
_refine_diff_density_rms 0.123
_refine_ls_extinction_method none
_refine_ls_goodness_of_fit_ref 0.972
_refine_ls_hydrogen_treatment constr
_refine_ls_matrix_type full
_refine_ls_number_parameters 361
_refine_ls_number_reflns 7646
_refine_ls_number_restraints 0
_refine_ls_restrained_S_all 0.972
_refine_ls_R_factor_all 0.0733
_refine_ls_R_factor_gt 0.0450
_refine_ls_shift/su_max 0.010
_refine_ls_shift/su_mean 0.000
_refine_ls_structure_factor_coef Fsqd
_refine_ls_weighting_details 'calc w=1/[\s^2^(Fo^2^)+(0.0500P)^2^+0.0000P] where P=(Fo^2^+2Fc^2^)/3'
_refine_ls_weighting_scheme calc
_refine_ls_wR_factor_gt 0.0993
_refine_ls_wR_factor_ref 0.1114
_reflns_number_gt 5111
_reflns_number_total 7646
_reflns_threshold_expression >2sigma(I)
_cod_data_source_file B809894H.txt
_cod_data_source_block lhd90-Compound-4b
_cod_depositor_comments
;
The following automatic conversions were performed:
'_symmetry_cell_setting' value 'Monoclinic' changed to 'monoclinic'
according to '/home/saulius/struct/CIF-dictionaries/cif_core.dic'
dictionary named 'cif_core.dic' version 2.4.1 from 2010-06-29.

Automatic conversion script
Id: cif_fix_enum 1527 2010-12-29 10:47:43Z saulius 
;
_cod_original_cell_volume 3572.6(14)
_cod_original_sg_symbol_H-M P2(1)/c
_cod_database_code 7000491

loop_
_symmetry_equiv_pos_as_xyz
'x, y, z'
'-x, y+1/2, -z+1/2'
'-x, -y, -z'
'x, -y-1/2, z-1/2'

loop_
_atom_site_label
_atom_site_type_symbol
_atom_site_fract_x
_atom_site_fract_y
_atom_site_fract_z
_atom_site_U_iso_or_equiv
_atom_site_adp_type
_atom_site_occupancy
_atom_site_symmetry_multiplicity
_atom_site_calc_flag
_atom_site_refinement_flags
_atom_site_disorder_assembly
_atom_site_disorder_group
Au1 Au 0.155865(19) 0.346015(12) 0.558301(19) 0.04621(10) Uani 1 1 d . . .
Cu1 Cu 0.14285(5) 0.43750(3) 0.93004(5) 0.03315(17) Uani 1 1 d . . .
S1 S 0.38570(13) 0.59923(10) 1.03273(16) 0.0603(5) Uani 1 1 d . . .
N1 N 0.1764(5) 0.2749(3) 0.3538(5) 0.0714(18) Uani 1 1 d . . .
N2 N 0.1499(4) 0.4055(2) 0.7780(4) 0.0409(12) Uani 1 1 d . . .
N3 N 0.2274(4) 0.5139(2) 0.9437(4) 0.0425(12) Uani 1 1 d . . .
N4 N -0.0001(3) 0.4768(2) 0.8636(4) 0.0365(11) Uani 1 1 d . . .
N5 N 0.0588(3) 0.3809(2) 0.9874(3) 0.0293(10) Uani 1 1 d . . .
N6 N 0.2521(3) 0.3801(2) 1.0237(4) 0.0344(11) Uani 1 1 d . . .
C1 C 0.1660(5) 0.3015(3) 0.4257(5) 0.0512(17) Uani 1 1 d . . .
C2 C 0.1511(4) 0.3848(3) 0.6965(5) 0.0447(15) Uani 1 1 d . . .
C3 C 0.2940(4) 0.5485(3) 0.9801(5) 0.0374(13) Uani 1 1 d . . .
C4 C -0.0245(5) 0.5251(3) 0.7927(5) 0.0455(15) Uani 1 1 d . . .
H4A H 0.0282 0.5521 0.7866 0.055 Uiso 1 1 calc R . .
C5 C -0.1235(5) 0.5368(3) 0.7284(5) 0.0454(15) Uani 1 1 d . . .
H5A H -0.1371 0.5708 0.6795 0.054 Uiso 1 1 calc R . .
C6 C -0.2031(4) 0.4971(3) 0.7371(5) 0.0380(13) Uani 1 1 d . . .
C7 C -0.1781(4) 0.4495(3) 0.8146(4) 0.0328(13) Uani 1 1 d . . .
H7A H -0.2305 0.4239 0.8254 0.039 Uiso 1 1 calc R . .
C8 C -0.0776(4) 0.4391(3) 0.8763(4) 0.0325(12) Uani 1 1 d . . .
C9 C -0.0435(4) 0.3877(3) 0.9553(4) 0.0288(12) Uani 1 1 d . . .
C10 C -0.1042(4) 0.3485(3) 0.9961(5) 0.0351(13) Uani 1 1 d . . .
H10A H -0.1759 0.3526 0.9718 0.042 Uiso 1 1 calc R . .
C11 C -0.0589(4) 0.3024(3) 1.0738(5) 0.0352(13) Uani 1 1 d . . .
C12 C 0.0476(4) 0.2977(3) 1.1068(4) 0.0337(13) Uani 1 1 d . . .
H12A H 0.0806 0.2678 1.1595 0.040 Uiso 1 1 calc R . .
C13 C 0.1055(4) 0.3377(3) 1.0610(4) 0.0321(13) Uani 1 1 d . . .
C14 C 0.2187(4) 0.3367(3) 1.0834(4) 0.0317(13) Uani 1 1 d . . .
C15 C 0.2840(4) 0.2959(3) 1.1541(4) 0.0366(13) Uani 1 1 d . . .
H15A H 0.2580 0.2682 1.1962 0.044 Uiso 1 1 calc R . .
C16 C 0.3886(4) 0.2953(3) 1.1639(4) 0.0374(14) Uani 1 1 d . . .
C17 C 0.4207(4) 0.3392(3) 1.1006(5) 0.0439(15) Uani 1 1 d . . .
H17A H 0.4903 0.3409 1.1040 0.053 Uiso 1 1 calc R . .
C18 C 0.3534(4) 0.3800(3) 1.0338(5) 0.0417(15) Uani 1 1 d . . .
H18A H 0.3785 0.4093 0.9931 0.050 Uiso 1 1 calc R . .
C19 C -0.3130(4) 0.5053(3) 0.6621(5) 0.0466(16) Uani 1 1 d . . .
C20 C -0.3200(6) 0.5514(6) 0.5697(7) 0.121(5) Uani 1 1 d . . .
H20A H -0.2974 0.5931 0.5986 0.182 Uiso 1 1 calc R . .
H20B H -0.3904 0.5538 0.5240 0.182 Uiso 1 1 calc R . .
H20C H -0.2765 0.5366 0.5277 0.182 Uiso 1 1 calc R . .
C21 C -0.3791(6) 0.5284(6) 0.7281(7) 0.124(4) Uani 1 1 d . . .
H21A H -0.3601 0.5717 0.7513 0.186 Uiso 1 1 calc R . .
H21B H -0.3693 0.5014 0.7907 0.186 Uiso 1 1 calc R . .
H21C H -0.4504 0.5273 0.6851 0.186 Uiso 1 1 calc R . .
C22 C -0.3505(6) 0.4399(5) 0.6153(8) 0.118(4) Uani 1 1 d . . .
H22A H -0.3038 0.4230 0.5786 0.177 Uiso 1 1 calc R . .
H22B H -0.4184 0.4438 0.5645 0.177 Uiso 1 1 calc R . .
H22C H -0.3529 0.4114 0.6730 0.177 Uiso 1 1 calc R . .
C23 C -0.1257(4) 0.2615(3) 1.1232(5) 0.0438(15) Uani 1 1 d . . .
C24 C -0.2217(5) 0.2385(4) 1.0357(7) 0.077(2) Uani 1 1 d . . .
H24A H -0.2015 0.2100 0.9869 0.115 Uiso 1 1 calc R . .
H24B H -0.2577 0.2747 0.9958 0.115 Uiso 1 1 calc R . .
H24C H -0.2664 0.2161 1.0691 0.115 Uiso 1 1 calc R . .
C25 C -0.1572(6) 0.3035(4) 1.2057(6) 0.074(2) Uani 1 1 d . . .
H25A H -0.0964 0.3161 1.2625 0.112 Uiso 1 1 calc R . .
H25B H -0.2024 0.2797 1.2365 0.112 Uiso 1 1 calc R . .
H25C H -0.1924 0.3410 1.1699 0.112 Uiso 1 1 calc R . .
C26 C -0.0691(5) 0.2036(4) 1.1817(7) 0.076(3) Uani 1 1 d . . .
H26A H -0.0484 0.1768 1.1312 0.114 Uiso 1 1 calc R . .
H26B H -0.1140 0.1798 1.2131 0.114 Uiso 1 1 calc R . .
H26C H -0.0089 0.2172 1.2383 0.114 Uiso 1 1 calc R . .
C27 C 0.4609(4) 0.2491(4) 1.2413(5) 0.0526(18) Uani 1 1 d . . .
C28 C 0.4182(8) 0.1816(5) 1.2218(11) 0.149(6) Uani 1 1 d . . .
H28A H 0.3922 0.1738 1.1449 0.224 Uiso 1 1 calc R . .
H28B H 0.3631 0.1768 1.2540 0.224 Uiso 1 1 calc R . .
H28C H 0.4723 0.1515 1.2540 0.224 Uiso 1 1 calc R . .
C29 C 0.4713(8) 0.2691(6) 1.3558(7) 0.148(6) Uani 1 1 d . . .
H29A H 0.5138 0.2386 1.4053 0.222 Uiso 1 1 calc R . .
H29B H 0.4040 0.2706 1.3664 0.222 Uiso 1 1 calc R . .
H29C H 0.5028 0.3107 1.3690 0.222 Uiso 1 1 calc R . .
C30 C 0.5652(6) 0.2464(5) 1.2262(8) 0.108(4) Uani 1 1 d . . .
H30A H 0.5593 0.2332 1.1531 0.162 Uiso 1 1 calc R . .
H30B H 0.6072 0.2161 1.2765 0.162 Uiso 1 1 calc R . .
H30C H 0.5968 0.2880 1.2393 0.162 Uiso 1 1 calc R . .

loop_
_atom_site_aniso_label
_atom_site_aniso_U_11
_atom_site_aniso_U_22
_atom_site_aniso_U_33
_atom_site_aniso_U_23
_atom_site_aniso_U_13
_atom_site_aniso_U_12
Au1 0.06031(17) 0.04472(16) 0.03702(15) -0.00193(13) 0.01971(11) -0.00475(13)
Cu1 0.0300(3) 0.0344(4) 0.0355(4) 0.0018(3) 0.0104(3) -0.0031(3)
S1 0.0432(9) 0.0621(12) 0.0737(13) -0.0132(11) 0.0145(8) -0.0202(9)
N1 0.101(5) 0.076(5) 0.039(3) -0.014(4) 0.025(3) -0.006(4)
N2 0.046(3) 0.039(3) 0.038(3) -0.003(3) 0.014(2) -0.003(2)
N3 0.040(3) 0.038(3) 0.049(3) -0.002(3) 0.013(2) -0.005(2)
N4 0.031(2) 0.036(3) 0.043(3) -0.002(2) 0.011(2) -0.004(2)
N5 0.027(2) 0.026(3) 0.033(2) 0.002(2) 0.0074(18) 0.0026(19)
N6 0.029(2) 0.037(3) 0.038(3) -0.001(2) 0.013(2) -0.006(2)
C1 0.060(4) 0.051(4) 0.043(4) -0.002(4) 0.016(3) -0.005(3)
C2 0.038(3) 0.045(4) 0.049(4) 0.002(3) 0.011(3) -0.006(3)
C3 0.036(3) 0.035(3) 0.041(3) 0.000(3) 0.013(2) 0.000(3)
C4 0.046(3) 0.038(4) 0.054(4) 0.010(3) 0.018(3) -0.005(3)
C5 0.048(4) 0.036(4) 0.047(4) 0.008(3) 0.007(3) -0.005(3)
C6 0.037(3) 0.037(3) 0.037(3) 0.004(3) 0.005(2) 0.003(3)
C7 0.028(3) 0.030(3) 0.040(3) 0.003(3) 0.009(2) 0.001(2)
C8 0.035(3) 0.027(3) 0.035(3) -0.005(3) 0.010(2) 0.001(2)
C9 0.023(2) 0.029(3) 0.034(3) 0.002(3) 0.008(2) 0.003(2)
C10 0.027(3) 0.039(3) 0.041(3) -0.001(3) 0.012(2) 0.001(3)
C11 0.039(3) 0.031(3) 0.039(3) -0.003(3) 0.016(2) -0.001(3)
C12 0.032(3) 0.037(3) 0.035(3) 0.005(3) 0.013(2) 0.004(3)
C13 0.025(3) 0.033(3) 0.039(3) -0.008(3) 0.010(2) -0.001(2)
C14 0.025(3) 0.037(3) 0.031(3) -0.001(3) 0.005(2) 0.001(2)
C15 0.036(3) 0.040(3) 0.034(3) 0.001(3) 0.010(2) 0.003(3)
C16 0.030(3) 0.048(4) 0.033(3) 0.002(3) 0.008(2) 0.003(3)
C17 0.025(3) 0.053(4) 0.051(4) 0.002(3) 0.008(3) 0.005(3)
C18 0.032(3) 0.048(4) 0.048(4) 0.004(3) 0.017(3) -0.003(3)
C19 0.038(3) 0.053(4) 0.042(4) 0.001(3) 0.000(3) -0.002(3)
C20 0.062(5) 0.169(11) 0.100(7) 0.085(7) -0.026(5) -0.039(6)
C21 0.062(5) 0.215(13) 0.084(7) -0.013(8) 0.005(5) 0.067(7)
C22 0.075(6) 0.083(7) 0.135(9) -0.003(7) -0.060(6) -0.003(5)
C23 0.030(3) 0.044(4) 0.058(4) 0.021(3) 0.014(3) -0.001(3)
C24 0.053(4) 0.066(5) 0.105(7) 0.019(5) 0.014(4) -0.019(4)
C25 0.077(5) 0.079(6) 0.086(6) 0.016(5) 0.053(5) 0.002(5)
C26 0.050(4) 0.065(5) 0.112(7) 0.048(5) 0.024(4) 0.004(4)
C27 0.030(3) 0.068(5) 0.055(4) 0.022(4) 0.005(3) 0.006(3)
C28 0.092(7) 0.066(7) 0.224(14) 0.063(8) -0.054(8) 0.006(6)
C29 0.159(10) 0.223(14) 0.053(6) 0.043(8) 0.015(6) 0.129(10)
C30 0.060(5) 0.149(10) 0.119(8) 0.065(7) 0.032(5) 0.056(6)

loop_
_atom_type_symbol
_atom_type_description
_atom_type_scat_dispersion_real
_atom_type_scat_dispersion_imag
_atom_type_scat_source
C C 0.0033 0.0016 'International Tables Vol C Tables 4.2.6.8 and 6.1.1.4'
H H 0.0000 0.0000 'International Tables Vol C Tables 4.2.6.8 and 6.1.1.4'
N N 0.0061 0.0033 'International Tables Vol C Tables 4.2.6.8 and 6.1.1.4'
S S 0.1246 0.1234 'International Tables Vol C Tables 4.2.6.8 and 6.1.1.4'
Cu Cu 0.3201 1.2651 'International Tables Vol C Tables 4.2.6.8 and 6.1.1.4'
Au Au -2.0133 8.8022 'International Tables Vol C Tables 4.2.6.8 and 6.1.1.4'
Cl Cl 0.1484 0.1585 'International Tables Vol C Tables 4.2.6.8 and 6.1.1.4'

loop_
_geom_angle_atom_site_label_1
_geom_angle_atom_site_label_2
_geom_angle_atom_site_label_3
_geom_angle
_geom_angle_site_symmetry_1
_geom_angle_site_symmetry_3
_geom_angle_publ_flag
C2 Au1 C1 175.7(3) . . ?
N5 Cu1 N3 149.98(19) . . ?
N5 Cu1 N6 79.51(17) . . ?
N3 Cu1 N6 97.25(19) . . ?
N5 Cu1 N4 79.22(18) . . ?
N3 Cu1 N4 99.7(2) . . ?
N6 Cu1 N4 158.54(18) . . ?
N5 Cu1 N2 110.97(19) . . ?
N3 Cu1 N2 99.04(19) . . ?
N6 Cu1 N2 98.15(18) . . ?
N4 Cu1 N2 92.11(19) . . ?
C2 N2 Cu1 175.9(5) . . ?
C3 N3 Cu1 158.4(5) . . ?
C4 N4 C8 118.5(5) . . ?
C4 N4 Cu1 127.0(4) . . ?
C8 N4 Cu1 112.7(4) . . ?
C9 N5 C13 121.8(4) . . ?
C9 N5 Cu1 119.6(4) . . ?
C13 N5 Cu1 118.6(3) . . ?
C18 N6 C14 116.8(5) . . ?
C18 N6 Cu1 127.6(4) . . ?
C14 N6 Cu1 115.6(3) . . ?
N1 C1 Au1 176.4(7) . . ?
N2 C2 Au1 177.8(6) . . ?
N3 C3 S1 178.1(5) . . ?
N4 C4 C5 123.1(5) . . ?
C4 C5 C6 119.2(6) . . ?
C7 C6 C5 117.3(5) . . ?
C7 C6 C19 121.6(5) . . ?
C5 C6 C19 121.2(5) . . ?
C6 C7 C8 121.5(5) . . ?
N4 C8 C7 120.3(5) . . ?
N4 C8 C9 114.5(5) . . ?
C7 C8 C9 125.1(5) . . ?
N5 C9 C10 120.3(5) . . ?
N5 C9 C8 112.3(4) . . ?
C10 C9 C8 127.4(5) . . ?
C9 C10 C11 120.2(5) . . ?
C12 C11 C10 117.8(5) . . ?
C12 C11 C23 122.1(5) . . ?
C10 C11 C23 120.0(5) . . ?
C11 C12 C13 119.7(5) . . ?
N5 C13 C12 120.1(5) . . ?
N5 C13 C14 113.4(5) . . ?
C12 C13 C14 126.4(5) . . ?
N6 C14 C15 122.6(5) . . ?
N6 C14 C13 112.6(5) . . ?
C15 C14 C13 124.8(5) . . ?
C14 C15 C16 120.7(5) . . ?
C17 C16 C15 115.6(5) . . ?
C17 C16 C27 123.8(5) . . ?
C15 C16 C27 120.7(5) . . ?
C18 C17 C16 121.6(5) . . ?
N6 C18 C17 122.6(5) . . ?
C21 C19 C20 109.7(8) . . ?
C21 C19 C22 109.5(8) . . ?
C20 C19 C22 108.9(7) . . ?
C21 C19 C6 108.2(5) . . ?
C20 C19 C6 113.0(5) . . ?
C22 C19 C6 107.5(5) . . ?
C26 C23 C11 112.5(5) . . ?
C26 C23 C24 108.2(6) . . ?
C11 C23 C24 110.6(5) . . ?
C26 C23 C25 108.4(6) . . ?
C11 C23 C25 107.1(5) . . ?
C24 C23 C25 110.0(6) . . ?
C30 C27 C29 109.0(7) . . ?
C30 C27 C28 105.9(8) . . ?
C29 C27 C28 110.0(9) . . ?
C30 C27 C16 113.1(6) . . ?
C29 C27 C16 108.9(6) . . ?
C28 C27 C16 110.0(6) . . ?

loop_
_geom_bond_atom_site_label_1
_geom_bond_atom_site_label_2
_geom_bond_distance
_geom_bond_site_symmetry_2
_geom_bond_publ_flag
Au1 C2 1.993(7) . ?
Au1 C1 2.003(7) . ?
Cu1 N5 1.951(4) . ?
Cu1 N3 1.958(5) . ?
Cu1 N6 2.023(5) . ?
Cu1 N4 2.060(5) . ?
Cu1 N2 2.117(5) . ?
S1 C3 1.634(6) . ?
N1 C1 1.134(8) . ?
N2 C2 1.150(7) . ?
N3 C3 1.152(7) . ?
N4 C4 1.346(7) . ?
N4 C8 1.372(7) . ?
N5 C9 1.343(6) . ?
N5 C13 1.338(7) . ?
N6 C18 1.350(6) . ?
N6 C14 1.363(7) . ?
C4 C5 1.385(8) . ?
C5 C6 1.402(8) . ?
C6 C7 1.390(7) . ?
C6 C19 1.538(8) . ?
C7 C8 1.387(7) . ?
C8 C9 1.470(7) . ?
C9 C10 1.382(7) . ?
C10 C11 1.405(8) . ?
C11 C12 1.393(7) . ?
C11 C23 1.528(7) . ?
C12 C13 1.403(7) . ?
C13 C14 1.486(7) . ?
C14 C15 1.375(7) . ?
C15 C16 1.397(7) . ?
C16 C17 1.393(8) . ?
C16 C27 1.530(8) . ?
C17 C18 1.366(8) . ?
C19 C21 1.500(10) . ?
C19 C20 1.526(10) . ?
C19 C22 1.530(11) . ?
C23 C26 1.522(9) . ?
C23 C24 1.537(9) . ?
C23 C25 1.547(9) . ?
C27 C30 1.497(9) . ?
C27 C29 1.512(11) . ?
C27 C28 1.528(12) . ?

loop_
_platon_squeeze_void_nr
_platon_squeeze_void_average_x
_platon_squeeze_void_average_y
_platon_squeeze_void_average_z
_platon_squeeze_void_volume
_platon_squeeze_void_count_electrons
1 0.000 0.000 0.000 284 91
2 1.000 0.500 0.500 284 91
